data_4075145
loop_
_publ_author_name
'Garc\'ia, Felipe'
'Hopkins, Alexander D.'
'Kowenicki, Richard A.'
'McPartlin, Mary'
'Rogers, Michael C.'
'Silvia, Jared S.'
'Wright, Dominic S.'

_publ_section_title
;
 Syntheses and Structure of Heterometallic Complexes Containing Tripodal
 Group 13 Ligands [RE(2-py)3]-(E = Al, In)&#x2020;
;
_journal_issue 10
_journal_name_full Organometallics
_journal_page_first 2561
_journal_paper_doi 10.1021/om0600691
_journal_volume 25
_journal_year 2006
_chemical_formula_moiety 'C23 H29 In Li N3 O'
_chemical_formula_sum 'C23 H29 In Li N3 O'
_chemical_formula_weight 485.25
_chemical_name_systematic
; 
 ? 
;
_space_group_IT_number 2
_symmetry_cell_setting triclinic
_symmetry_space_group_name_Hall '-P 1'
_symmetry_space_group_name_H-M 'P -1'
_atom_sites_solution_hydrogens geom
_atom_sites_solution_primary direct
_atom_sites_solution_secondary difmap
_audit_creation_method SHELXL-97
_cell_angle_alpha 74.98(3)
_cell_angle_beta 89.87(3)
_cell_angle_gamma 84.23(3)
_cell_formula_units_Z 4
_cell_length_a 8.7556(18)
_cell_length_b 15.522(3)
_cell_length_c 17.899(4)
_cell_measurement_reflns_used 85652
_cell_measurement_temperature 180(2)
_cell_measurement_theta_max 27.48
_cell_measurement_theta_min 1.00
_cell_volume 2336.8(9)
_computing_cell_refinement 'HKL Scalepack (Otwinowski & Minor 1997)'
_computing_data_collection 'Collect (Nonius B.V. 1998)'
_computing_data_reduction
;
 HKL Denzo and Scalepack (Otwinowski & Minor 1997)
;
_computing_publication_material 'SHELXL-97 (Sheldrick 1997)'
_computing_structure_refinement 'SHELXL-97 (Sheldrick 1997)'
_computing_structure_solution 'SIR-92 (Altomare et al. 1994)'
_diffrn_ambient_temperature 180(2)
_diffrn_measured_fraction_theta_full 0.989
_diffrn_measured_fraction_theta_max 0.989
_diffrn_measurement_device_type 'Nonius Kappa CCD'
_diffrn_measurement_method 'Thin slice \w and \f scans'
_diffrn_radiation_source 'fine-focus sealed tube'
_diffrn_radiation_type MoK\a
_diffrn_radiation_wavelength 0.71073
_diffrn_reflns_av_R_equivalents 0.0421
_diffrn_reflns_av_sigmaI/netI 0.0503
_diffrn_reflns_limit_h_max 11
_diffrn_reflns_limit_h_min -11
_diffrn_reflns_limit_k_max 20
_diffrn_reflns_limit_k_min -20
_diffrn_reflns_limit_l_max 23
_diffrn_reflns_limit_l_min -23
_diffrn_reflns_number 25224
_diffrn_reflns_theta_full 27.51
_diffrn_reflns_theta_max 27.51
_diffrn_reflns_theta_min 3.54
_exptl_absorpt_coefficient_mu 1.028
_exptl_absorpt_correction_T_max 0.884
_exptl_absorpt_correction_T_min 0.821
_exptl_absorpt_correction_type multi-scan
_exptl_absorpt_process_details
;
multi-scan from symmetry-related measurements 
 Sortav (Blessing 1995)
;
_exptl_crystal_colour colourless
_exptl_crystal_density_diffrn 1.379
_exptl_crystal_density_method 'not measured'
_exptl_crystal_description plates
_exptl_crystal_F_000 992
_exptl_crystal_size_max 0.21
_exptl_crystal_size_mid 0.16
_exptl_crystal_size_min 0.12
_refine_diff_density_max 1.456
_refine_diff_density_min -1.396
_refine_diff_density_rms 0.135
_refine_ls_extinction_method none
_refine_ls_goodness_of_fit_ref 1.050
_refine_ls_hydrogen_treatment constr
_refine_ls_matrix_type full
_refine_ls_number_parameters 507
_refine_ls_number_reflns 10624
_refine_ls_number_restraints 10
_refine_ls_restrained_S_all 1.050
_refine_ls_R_factor_all 0.0732
_refine_ls_R_factor_gt 0.0467
_refine_ls_shift/su_max 0.002
_refine_ls_shift/su_mean 0.000
_refine_ls_structure_factor_coef Fsqd
_refine_ls_weighting_details 'calc w=1/[\s^2^(Fo^2^)+(0.0617P)^2^+2.8899P] where P=(Fo^2^+2Fc^2^)/3'
_refine_ls_weighting_scheme calc
_refine_ls_wR_factor_gt 0.1198
_refine_ls_wR_factor_ref 0.1349
_reflns_number_gt 7792
_reflns_number_total 10624
_reflns_threshold_expression >2sigma(I)
_cod_data_source_file om0600691si20060130_121303.cif
_cod_data_source_block dw0471
_cod_original_sg_symbol_H-M P-1
_cod_database_code 4075145

loop_
_symmetry_equiv_pos_as_xyz
'x, y, z'
'-x, -y, -z'

loop_
_atom_site_label
_atom_site_type_symbol
_atom_site_fract_x
_atom_site_fract_y
_atom_site_fract_z
_atom_site_U_iso_or_equiv
_atom_site_adp_type
_atom_site_occupancy
_atom_site_symmetry_multiplicity
_atom_site_calc_flag
_atom_site_refinement_flags
_atom_site_disorder_assembly
_atom_site_disorder_group
C1 C 0.2607(7) 0.1345(4) 0.1175(3) 0.0706(14) Uiso 0.700(8) 1 d PD A 1
H1A H 0.1598 0.1706 0.1050 0.085 Uiso 0.700(8) 1 calc PR A 1
H1B H 0.3366 0.1763 0.1216 0.085 Uiso 0.700(8) 1 calc PR A 1
C2 C 0.3018(8) 0.0983(5) 0.0521(4) 0.0545(15) Uiso 0.700(8) 1 d P A 1
H2A H 0.4069 0.0669 0.0615 0.065 Uiso 0.700(8) 1 calc PR A 1
H2B H 0.3040 0.1488 0.0052 0.065 Uiso 0.700(8) 1 calc PR A 1
C3 C 0.1931(7) 0.0328(4) 0.0359(4) 0.0743(15) Uiso 0.700(8) 1 d P A 1
H3A H 0.1723 -0.0115 0.0846 0.089 Uiso 0.700(8) 1 calc PR A 1
H3B H 0.0943 0.0659 0.0134 0.089 Uiso 0.700(8) 1 calc PR A 1
C4 C 0.2697(8) -0.0137(5) -0.0197(4) 0.0900(19) Uiso 0.700(8) 1 d P A 1
H4A H 0.2768 0.0295 -0.0700 0.135 Uiso 0.700(8) 1 calc PR A 1
H4B H 0.2096 -0.0616 -0.0255 0.135 Uiso 0.700(8) 1 calc PR A 1
H4C H 0.3731 -0.0396 0.0001 0.135 Uiso 0.700(8) 1 calc PR A 1
C1' C 0.2607(7) 0.1345(4) 0.1175(3) 0.0706(14) Uiso 0.300(8) 1 d PD A 2
H1'1 H 0.2447 0.1953 0.1258 0.085 Uiso 0.300(8) 1 calc PR A 2
H1'2 H 0.3689 0.1263 0.1022 0.085 Uiso 0.300(8) 1 calc PR A 2
C2' C 0.179(2) 0.1375(10) 0.0574(9) 0.0545(15) Uiso 0.300(8) 1 d P A 2
H2'1 H 0.2137 0.1830 0.0127 0.065 Uiso 0.300(8) 1 calc PR A 2
H2'2 H 0.0704 0.1558 0.0663 0.065 Uiso 0.300(8) 1 calc PR A 2
C3' C 0.1931(7) 0.0328(4) 0.0359(4) 0.0743(15) Uiso 0.300(8) 1 d P A 2
H3'1 H 0.2260 -0.0088 0.0865 0.089 Uiso 0.300(8) 1 calc PR A 2
H3'2 H 0.0839 0.0241 0.0294 0.089 Uiso 0.300(8) 1 calc PR A 2
C4' C 0.2697(8) -0.0137(5) -0.0197(4) 0.0900(19) Uiso 0.300(8) 1 d P A 2
H4'1 H 0.3057 0.0309 -0.0638 0.135 Uiso 0.300(8) 1 calc PR A 2
H4'2 H 0.1964 -0.0478 -0.0380 0.135 Uiso 0.300(8) 1 calc PR A 2
H4'3 H 0.3574 -0.0547 0.0064 0.135 Uiso 0.300(8) 1 calc PR A 2
In1 In 0.24611(3) 0.041456(19) 0.231546(16) 0.04148(10) Uani 1 1 d D . .
C11 C 0.3228(5) 0.0915(3) 0.3294(2) 0.0400(9) Uani 1 1 d D A .
C12 C 0.3803(5) 0.1743(3) 0.3217(3) 0.0489(10) Uani 1 1 d . . .
H12 H 0.3920 0.2121 0.2714 0.059 Uiso 1 1 calc R A .
C13 C 0.4202(6) 0.2022(3) 0.3855(3) 0.0583(12) Uani 1 1 d . A .
H13 H 0.4583 0.2587 0.3796 0.070 Uiso 1 1 calc R . .
C14 C 0.4036(6) 0.1463(3) 0.4582(3) 0.0559(11) Uani 1 1 d . . .
H14 H 0.4298 0.1633 0.5034 0.067 Uiso 1 1 calc R A .
C15 C 0.3481(5) 0.0652(3) 0.4632(3) 0.0456(9) Uani 1 1 d . A .
H15 H 0.3374 0.0267 0.5132 0.055 Uiso 1 1 calc R . .
N16 N 0.3077(4) 0.0371(2) 0.40139(19) 0.0408(7) Uani 1 1 d D . .
C21 C 0.0150(4) 0.0055(3) 0.2707(2) 0.0404(9) Uani 1 1 d D A .
C22 C -0.1216(5) 0.0292(3) 0.2272(3) 0.0481(10) Uani 1 1 d . . .
H22 H -0.1207 0.0667 0.1760 0.058 Uiso 1 1 calc R A .
C23 C -0.2572(6) -0.0002(3) 0.2565(3) 0.0554(12) Uani 1 1 d . A .
H23 H -0.3497 0.0171 0.2263 0.066 Uiso 1 1 calc R . .
C24 C -0.2572(5) -0.0558(3) 0.3310(3) 0.0516(11) Uani 1 1 d . . .
H24 H -0.3490 -0.0778 0.3530 0.062 Uiso 1 1 calc R A .
C25 C -0.1207(5) -0.0777(3) 0.3718(3) 0.0450(9) Uani 1 1 d . A .
H25 H -0.1206 -0.1156 0.4228 0.054 Uiso 1 1 calc R . .
N26 N 0.0141(4) -0.0489(2) 0.34421(19) 0.0409(7) Uani 1 1 d D . .
C31 C 0.3738(5) -0.0936(3) 0.2566(2) 0.0419(9) Uani 1 1 d D A .
C32 C 0.4586(5) -0.1318(3) 0.2044(3) 0.0494(10) Uani 1 1 d . . .
H32 H 0.4616 -0.0985 0.1518 0.059 Uiso 1 1 calc R A .
C33 C 0.5374(6) -0.2158(3) 0.2271(3) 0.0565(12) Uani 1 1 d . A .
H33 H 0.5949 -0.2402 0.1910 0.068 Uiso 1 1 calc R . .
C34 C 0.5315(5) -0.2639(3) 0.3029(3) 0.0526(11) Uani 1 1 d . . .
H34 H 0.5849 -0.3221 0.3206 0.063 Uiso 1 1 calc R A .
C35 C 0.4456(5) -0.2251(3) 0.3524(3) 0.0482(10) Uani 1 1 d . A .
H35 H 0.4406 -0.2588 0.4047 0.058 Uiso 1 1 calc R . .
N36 N 0.3686(4) -0.1431(2) 0.3318(2) 0.0423(8) Uani 1 1 d D . .
Li1 Li 0.2248(7) -0.0837(4) 0.4003(3) 0.0427(15) Uani 1 1 d D A .
O1T O 0.1939(4) -0.1629(2) 0.50534(17) 0.0550(8) Uani 1 1 d D . .
C1T C 0.1952(8) -0.2576(4) 0.5254(4) 0.0809(18) Uani 1 1 d . A .
H1T1 H 0.3017 -0.2871 0.5303 0.097 Uiso 1 1 calc R . .
H1T2 H 0.1385 -0.2772 0.4859 0.097 Uiso 1 1 calc R . .
C2T C 0.1165(16) -0.2798(6) 0.6024(7) 0.182(6) Uani 1 1 d . . .
H2T1 H 0.0227 -0.3089 0.5977 0.218 Uiso 1 1 calc R A .
H2T2 H 0.1860 -0.3220 0.6419 0.218 Uiso 1 1 calc R . .
C3T C 0.0779(11) -0.2016(5) 0.6249(4) 0.113(3) Uani 1 1 d . A .
H3T1 H 0.1241 -0.2065 0.6764 0.136 Uiso 1 1 calc R . .
H3T2 H -0.0350 -0.1902 0.6277 0.136 Uiso 1 1 calc R . .
C4T C 0.1362(7) -0.1300(3) 0.5680(3) 0.0672(14) Uani 1 1 d . A .
H4T1 H 0.0531 -0.0809 0.5491 0.081 Uiso 1 1 calc R . .
H4T2 H 0.2191 -0.1059 0.5913 0.081 Uiso 1 1 calc R . .
C5 C 0.3684(8) -0.5175(5) 0.3888(3) 0.0853(19) Uani 1 1 d D . .
H5A H 0.4593 -0.5626 0.4002 0.102 Uiso 1 1 calc R . .
H5B H 0.3912 -0.4673 0.4102 0.102 Uiso 1 1 calc R . .
C6 C 0.2449(9) -0.5569(6) 0.4298(4) 0.104(2) Uani 1 1 d . . .
H6A H 0.2343 -0.6137 0.4158 0.124 Uiso 1 1 calc R . .
H6B H 0.1500 -0.5165 0.4115 0.124 Uiso 1 1 calc R . .
C7 C 0.2534(9) -0.5776(7) 0.5193(4) 0.124(3) Uani 1 1 d . . .
H7A H 0.3571 -0.6068 0.5377 0.149 Uiso 1 1 calc R . .
H7B H 0.2386 -0.5204 0.5345 0.149 Uiso 1 1 calc R . .
C8 C 0.1407(11) -0.6349(8) 0.5571(5) 0.141(4) Uani 1 1 d . . .
H8A H 0.0378 -0.6079 0.5374 0.211 Uiso 1 1 calc R . .
H8B H 0.1471 -0.6417 0.6130 0.211 Uiso 1 1 calc R . .
H8C H 0.1608 -0.6938 0.5466 0.211 Uiso 1 1 calc R . .
In2 In 0.34583(3) -0.46648(2) 0.264094(17) 0.04656(10) Uani 1 1 d D . .
C41 C 0.5600(4) -0.4387(3) 0.1994(3) 0.0497(11) Uani 1 1 d D . .
C42 C 0.7096(6) -0.4553(3) 0.2327(4) 0.0636(14) Uani 1 1 d . . .
H42 H 0.7250 -0.4852 0.2861 0.076 Uiso 1 1 calc R . .
C43 C 0.8345(6) -0.4281(4) 0.1878(4) 0.0734(17) Uani 1 1 d . . .
H43 H 0.9356 -0.4398 0.2096 0.088 Uiso 1 1 calc R . .
C44 C 0.8087(6) -0.3841(4) 0.1111(4) 0.0711(16) Uani 1 1 d . . .
H44 H 0.8915 -0.3636 0.0793 0.085 Uiso 1 1 calc R . .
C45 C 0.6624(6) -0.3703(3) 0.0815(3) 0.0589(13) Uani 1 1 d . . .
H45 H 0.6462 -0.3402 0.0282 0.071 Uiso 1 1 calc R . .
N46 N 0.5395(4) -0.3969(2) 0.1234(2) 0.0496(9) Uani 1 1 d D . .
C51 C 0.1991(4) -0.3381(3) 0.2212(2) 0.0417(9) Uani 1 1 d D . .
C52 C 0.1144(5) -0.2921(3) 0.2675(3) 0.0512(11) Uani 1 1 d . . .
H52 H 0.1232 -0.3141 0.3222 0.061 Uiso 1 1 calc R . .
C53 C 0.0180(6) -0.2152(3) 0.2357(3) 0.0599(13) Uani 1 1 d . . .
H53 H -0.0399 -0.1850 0.2680 0.072 Uiso 1 1 calc R . .
C54 C 0.0072(6) -0.1832(3) 0.1566(3) 0.0593(12) Uani 1 1 d . . .
H54 H -0.0583 -0.1306 0.1328 0.071 Uiso 1 1 calc R . .
C55 C 0.0949(6) -0.2300(3) 0.1132(3) 0.0509(10) Uani 1 1 d . . .
H55 H 0.0893 -0.2075 0.0585 0.061 Uiso 1 1 calc R . .
N56 N 0.1868(4) -0.3049(2) 0.1429(2) 0.0461(8) Uani 1 1 d D . .
C61 C 0.2311(5) -0.5455(3) 0.1975(2) 0.0424(9) Uani 1 1 d D . .
C62 C 0.1624(5) -0.6245(3) 0.2257(3) 0.0507(10) Uani 1 1 d . . .
H62 H 0.1667 -0.6520 0.2798 0.061 Uiso 1 1 calc R . .
C63 C 0.0885(6) -0.6636(3) 0.1774(3) 0.0577(12) Uani 1 1 d . . .
H63 H 0.0424 -0.7174 0.1976 0.069 Uiso 1 1 calc R . .
C64 C 0.0828(6) -0.6235(3) 0.0996(3) 0.0528(11) Uani 1 1 d . . .
H64 H 0.0325 -0.6486 0.0645 0.063 Uiso 1 1 calc R . .
C65 C 0.1522(5) -0.5458(3) 0.0737(3) 0.0472(10) Uani 1 1 d . . .
H65 H 0.1475 -0.5178 0.0198 0.057 Uiso 1 1 calc R . .
N66 N 0.2255(4) -0.5072(2) 0.1197(2) 0.0412(8) Uani 1 1 d D . .
Li2 Li 0.3158(7) -0.3845(4) 0.0852(4) 0.0464(16) Uani 1 1 d D . .
O1U O 0.3079(4) -0.3418(2) -0.03037(18) 0.0581(8) Uani 1 1 d D . .
C1U C 0.3029(9) -0.2496(3) -0.0703(4) 0.085(2) Uani 1 1 d . . .
H1U1 H 0.3780 -0.2200 -0.0470 0.102 Uiso 1 1 calc R . .
H1U2 H 0.1992 -0.2187 -0.0681 0.102 Uiso 1 1 calc R . .
C2U C 0.3439(8) -0.2466(4) -0.1556(4) 0.0810(18) Uani 1 1 d . . .
H2U1 H 0.2506 -0.2337 -0.1894 0.097 Uiso 1 1 calc R . .
H2U2 H 0.4152 -0.2009 -0.1761 0.097 Uiso 1 1 calc R . .
C3U C 0.4167(11) -0.3361(4) -0.1491(4) 0.105(3) Uani 1 1 d . . .
H3U1 H 0.3895 -0.3564 -0.1950 0.126 Uiso 1 1 calc R . .
H3U2 H 0.5297 -0.3365 -0.1464 0.126 Uiso 1 1 calc R . .
C4U C 0.3643(7) -0.3955(3) -0.0796(3) 0.0591(12) Uani 1 1 d . . .
H4U1 H 0.2821 -0.4289 -0.0926 0.071 Uiso 1 1 calc R . .
H4U2 H 0.4503 -0.4393 -0.0535 0.071 Uiso 1 1 calc R . .

loop_
_atom_site_aniso_label
_atom_site_aniso_U_11
_atom_site_aniso_U_22
_atom_site_aniso_U_33
_atom_site_aniso_U_23
_atom_site_aniso_U_13
_atom_site_aniso_U_12
In1 0.04620(18) 0.04389(17) 0.03586(16) -0.01194(12) 0.00605(12) -0.00785(12)
C11 0.034(2) 0.047(2) 0.041(2) -0.0155(17) 0.0042(16) -0.0045(17)
C12 0.048(3) 0.047(2) 0.053(2) -0.015(2) 0.008(2) -0.0082(19)
C13 0.056(3) 0.054(3) 0.072(3) -0.026(2) 0.005(2) -0.015(2)
C14 0.051(3) 0.068(3) 0.057(3) -0.030(2) -0.004(2) -0.008(2)
C15 0.040(2) 0.055(2) 0.045(2) -0.0188(19) 0.0004(18) -0.0026(19)
N16 0.0344(18) 0.0480(18) 0.0421(18) -0.0157(15) 0.0025(14) -0.0035(14)
C21 0.038(2) 0.041(2) 0.045(2) -0.0181(17) 0.0010(17) -0.0002(16)
C22 0.048(3) 0.044(2) 0.051(2) -0.0119(19) -0.004(2) -0.0010(19)
C23 0.043(3) 0.057(3) 0.068(3) -0.021(2) -0.014(2) 0.000(2)
C24 0.036(2) 0.062(3) 0.065(3) -0.029(2) 0.006(2) -0.012(2)
C25 0.040(2) 0.054(2) 0.046(2) -0.0215(19) 0.0081(18) -0.0073(19)
N26 0.0367(18) 0.0482(18) 0.0420(18) -0.0198(15) 0.0039(14) -0.0035(14)
C31 0.034(2) 0.048(2) 0.049(2) -0.0222(19) 0.0062(18) -0.0074(17)
C32 0.049(3) 0.059(3) 0.048(2) -0.024(2) 0.010(2) -0.013(2)
C33 0.051(3) 0.063(3) 0.067(3) -0.040(3) 0.010(2) -0.002(2)
C34 0.050(3) 0.047(2) 0.066(3) -0.026(2) -0.003(2) 0.000(2)
C35 0.047(3) 0.048(2) 0.052(2) -0.018(2) -0.002(2) -0.0053(19)
N36 0.0375(19) 0.0470(18) 0.0465(19) -0.0187(16) 0.0025(15) -0.0060(15)
Li1 0.043(4) 0.046(4) 0.040(3) -0.011(3) 0.006(3) -0.006(3)
O1T 0.066(2) 0.0542(18) 0.0441(17) -0.0104(14) 0.0077(15) -0.0093(15)
C1T 0.110(5) 0.056(3) 0.083(4) -0.022(3) 0.031(4) -0.024(3)
C2T 0.274(15) 0.091(6) 0.190(11) -0.030(6) 0.144(11) -0.087(8)
C3T 0.162(8) 0.087(5) 0.086(5) -0.017(4) 0.067(5) -0.011(5)
C4T 0.086(4) 0.061(3) 0.055(3) -0.016(2) 0.021(3) -0.005(3)
C5 0.073(4) 0.125(5) 0.048(3) -0.006(3) -0.008(3) -0.007(4)
C6 0.089(5) 0.135(6) 0.066(4) 0.007(4) 0.000(4) 0.001(5)
C7 0.082(5) 0.197(9) 0.062(4) 0.027(5) -0.010(4) -0.024(5)
C8 0.107(7) 0.202(10) 0.090(6) 0.010(6) -0.006(5) -0.035(7)
In2 0.03948(18) 0.05547(19) 0.04554(18) -0.01590(14) -0.00026(13) -0.00142(13)
C41 0.032(2) 0.048(2) 0.076(3) -0.031(2) 0.004(2) -0.0022(18)
C42 0.043(3) 0.061(3) 0.095(4) -0.039(3) -0.006(3) 0.003(2)
C43 0.033(3) 0.081(4) 0.127(6) -0.065(4) 0.004(3) -0.005(2)
C44 0.046(3) 0.087(4) 0.104(5) -0.060(4) 0.023(3) -0.022(3)
C45 0.048(3) 0.066(3) 0.078(3) -0.041(3) 0.025(2) -0.020(2)
N46 0.041(2) 0.053(2) 0.065(2) -0.0322(19) 0.0141(18) -0.0094(16)
C51 0.033(2) 0.046(2) 0.052(2) -0.0212(19) 0.0039(17) -0.0077(17)
C52 0.045(3) 0.063(3) 0.055(3) -0.031(2) 0.006(2) -0.008(2)
C53 0.056(3) 0.057(3) 0.076(3) -0.039(3) 0.011(2) 0.001(2)
C54 0.059(3) 0.048(2) 0.073(3) -0.025(2) 0.006(3) 0.004(2)
C55 0.055(3) 0.045(2) 0.052(3) -0.013(2) 0.006(2) -0.003(2)
N56 0.041(2) 0.0465(19) 0.054(2) -0.0190(16) 0.0079(16) -0.0057(15)
C61 0.032(2) 0.043(2) 0.050(2) -0.0100(18) 0.0040(17) 0.0001(16)
C62 0.052(3) 0.047(2) 0.051(3) -0.008(2) 0.005(2) -0.005(2)
C63 0.063(3) 0.045(2) 0.065(3) -0.010(2) 0.007(2) -0.019(2)
C64 0.052(3) 0.052(2) 0.059(3) -0.016(2) 0.006(2) -0.018(2)
C65 0.047(2) 0.046(2) 0.049(2) -0.0138(19) 0.005(2) -0.0020(19)
N66 0.0381(19) 0.0400(17) 0.0449(19) -0.0107(15) 0.0050(15) -0.0021(14)
Li2 0.048(4) 0.046(4) 0.049(4) -0.016(3) 0.014(3) -0.013(3)
O1U 0.082(2) 0.0434(16) 0.0480(17) -0.0111(14) 0.0178(16) -0.0049(15)
C1U 0.116(5) 0.046(3) 0.090(4) -0.015(3) 0.051(4) 0.001(3)
C2U 0.091(5) 0.058(3) 0.080(4) 0.003(3) 0.028(3) -0.001(3)
C3U 0.177(8) 0.058(3) 0.073(4) -0.011(3) 0.059(5) 0.011(4)
C4U 0.075(4) 0.045(2) 0.057(3) -0.015(2) 0.016(2) -0.006(2)

loop_
_atom_type_symbol
_atom_type_description
_atom_type_scat_dispersion_real
_atom_type_scat_dispersion_imag
_atom_type_scat_source
C C 0.0033 0.0016 'International Tables Vol C Tables 4.2.6.8 and 6.1.1.4'
H H 0.0000 0.0000 'International Tables Vol C Tables 4.2.6.8 and 6.1.1.4'
Li Li -0.0003 0.0001 'International Tables Vol C Tables 4.2.6.8 and 6.1.1.4'
N N 0.0061 0.0033 'International Tables Vol C Tables 4.2.6.8 and 6.1.1.4'
In In -0.7276 1.3100 'International Tables Vol C Tables 4.2.6.8 and 6.1.1.4'
O O 0.0106 0.0060 'International Tables Vol C Tables 4.2.6.8 and 6.1.1.4'

loop_
_geom_angle_atom_site_label_1
_geom_angle_atom_site_label_2
_geom_angle_atom_site_label_3
_geom_angle
C2 C1 In1 118.7(4)
C1 C2 C3 114.7(6)
C4 C3 C2 107.7(5)
C1 In1 C31 119.68(19)
C1 In1 C21 117.4(2)
C31 In1 C21 100.10(15)
C1 In1 C11 114.56(19)
C31 In1 C11 101.79(15)
C21 In1 C11 100.29(14)
C1 In1 Li1 176.81(18)
C31 In1 Li1 62.89(15)
C21 In1 Li1 62.96(16)
C11 In1 Li1 62.48(15)
N16 C11 C12 119.2(4)
N16 C11 In1 116.0(3)
C12 C11 In1 124.8(3)
C13 C12 C11 121.4(4)
C12 C13 C14 118.7(4)
C13 C14 C15 118.1(4)
N16 C15 C14 124.1(4)
C15 N16 C11 118.6(3)
C15 N16 Li1 128.2(3)
C11 N16 Li1 113.2(3)
N26 C21 C22 119.3(4)
N26 C21 In1 114.0(3)
C22 C21 In1 126.6(3)
C23 C22 C21 121.5(4)
C22 C23 C24 118.8(4)
C25 C24 C23 117.8(4)
N26 C25 C24 124.2(4)
C25 N26 C21 118.2(4)
C25 N26 Li1 126.3(3)
C21 N26 Li1 115.4(3)
N36 C31 C32 118.2(4)
N36 C31 In1 114.8(3)
C32 C31 In1 127.0(3)
C33 C32 C31 121.9(4)
C32 C33 C34 118.9(4)
C35 C34 C33 117.8(4)
N36 C35 C34 124.4(4)
C35 N36 C31 118.7(3)
C35 N36 Li1 126.8(3)
C31 N36 Li1 114.3(3)
O1T Li1 N26 107.9(3)
O1T Li1 N36 114.2(3)
N26 Li1 N36 107.5(3)
O1T Li1 N16 114.1(3)
N26 Li1 N16 105.4(3)
N36 Li1 N16 107.1(3)
O1T Li1 In1 175.5(3)
N26 Li1 In1 67.60(19)
N36 Li1 In1 67.75(19)
N16 Li1 In1 68.26(18)
C1T O1T C4T 109.1(4)
C1T O1T Li1 126.6(3)
C4T O1T Li1 123.2(3)
O1T C1T C2T 104.5(5)
C3T C2T C1T 109.3(6)
C2T C3T C4T 107.2(6)
O1T C4T C3T 109.3(5)
C6 C5 In2 118.9(5)
C5 C6 C7 117.5(7)
C8 C7 C6 113.5(8)
C5 In2 C51 115.9(2)
C5 In2 C41 117.2(2)
C51 In2 C41 102.03(16)
C5 In2 C61 118.5(2)
C51 In2 C61 97.56(15)
C41 In2 C61 102.58(15)
C5 In2 Li2 177.4(2)
C51 In2 Li2 62.32(16)
C41 In2 Li2 62.19(17)
C61 In2 Li2 63.92(15)
N46 C41 C42 119.4(4)
N46 C41 In2 115.3(3)
C42 C41 In2 125.2(4)
C43 C42 C41 120.2(6)
C44 C43 C42 118.7(5)
C45 C44 C43 118.9(5)
N46 C45 C44 123.7(6)
C45 N46 C41 119.0(4)
C45 N46 Li2 127.6(4)
C41 N46 Li2 113.4(3)
N56 C51 C52 118.5(4)
N56 C51 In2 116.1(3)
C52 C51 In2 125.3(3)
C53 C52 C51 121.6(5)
C54 C53 C52 118.9(4)
C53 C54 C55 117.5(5)
N56 C55 C54 124.3(5)
C55 N56 C51 119.2(3)
C55 N56 Li2 128.3(4)
C51 N56 Li2 112.4(3)
N66 C61 C62 118.5(4)
N66 C61 In2 113.1(3)
C62 C61 In2 128.3(3)
C63 C62 C61 121.8(4)
C64 C63 C62 118.7(4)
C63 C64 C65 117.9(4)
N66 C65 C64 124.2(4)
C65 N66 C61 118.8(3)
C65 N66 Li2 125.8(3)
C61 N66 Li2 115.1(3)
O1U Li2 N46 109.0(3)
O1U Li2 N56 116.0(3)
N46 Li2 N56 108.1(3)
O1U Li2 N66 109.5(3)
N46 Li2 N66 110.4(3)
N56 Li2 N66 103.8(3)
O1U Li2 In2 174.9(3)
N46 Li2 In2 68.7(2)
N56 Li2 In2 69.1(2)
N66 Li2 In2 67.82(19)
C4U O1U C1U 109.8(4)
C4U O1U Li2 123.5(3)
C1U O1U Li2 122.5(4)
O1U C1U C2U 106.3(4)
C3U C2U C1U 102.5(5)
C4U C3U C2U 108.5(5)
O1U C4U C3U 107.5(4)

loop_
_geom_bond_atom_site_label_1
_geom_bond_atom_site_label_2
_geom_bond_distance
C1 C2 1.454(8)
C1 In1 2.186(5)
C2 C3 1.540(9)
C3 C4 1.494(9)
In1 C31 2.211(4)
In1 C21 2.217(4)
In1 C11 2.222(4)
In1 Li1 3.157(6)
C11 N16 1.360(5)
C11 C12 1.401(6)
C12 C13 1.379(7)
C13 C14 1.380(7)
C14 C15 1.375(6)
C15 N16 1.350(5)
N16 Li1 2.082(6)
C21 N26 1.367(5)
C21 C22 1.393(6)
C22 C23 1.369(7)
C23 C24 1.389(7)
C24 C25 1.368(6)
C25 N26 1.351(5)
N26 Li1 2.057(7)
C31 N36 1.369(5)
C31 C32 1.404(6)
C32 C33 1.374(7)
C33 C34 1.371(7)
C34 C35 1.377(6)
C35 N36 1.341(5)
N36 Li1 2.070(6)
Li1 O1T 1.996(6)
O1T C1T 1.419(6)
O1T C4T 1.420(6)
C1T C2T 1.514(10)
C2T C3T 1.386(11)
C3T C4T 1.434(8)
C5 C6 1.406(9)
C5 In2 2.169(5)
C6 C7 1.550(9)
C7 C8 1.442(11)
In2 C51 2.215(4)
In2 C41 2.222(4)
In2 C61 2.224(4)
In2 Li2 3.126(6)
C41 N46 1.351(6)
C41 C42 1.412(7)
C42 C43 1.391(8)
C43 C44 1.373(9)
C44 C45 1.362(8)
C45 N46 1.348(6)
N46 Li2 2.050(7)
C51 N56 1.363(5)
C51 C52 1.394(6)
C52 C53 1.381(7)
C53 C54 1.372(7)
C54 C55 1.379(6)
C55 N56 1.333(6)
N56 Li2 2.060(6)
C61 N66 1.365(5)
C61 C62 1.395(6)
C62 C63 1.374(7)
C63 C64 1.370(7)
C64 C65 1.376(6)
C65 N66 1.334(5)
N66 Li2 2.081(6)
Li2 O1U 2.001(7)
O1U C4U 1.418(5)
O1U C1U 1.421(6)
C1U C2U 1.556(8)
C2U C3U 1.445(8)
C3U C4U 1.448(7)
